data_7203915
loop_
_publ_author_name
'Tripathi, Akhilesh'
'Johnson, Geoffrey M.'
'Jin Kim, Sun'
'Parise, John B.'

_publ_section_title
;
 Na2Al2Ge3O10&#x00B7;2H2O: an aluminogermanate with the tetranatrolite
 topology
;
_journal_issue 2
_journal_name_full 'Journal of Materials Chemistry'
_journal_page_first 451
_journal_paper_doi 10.1039/a907933e
_journal_volume 10
_journal_year 2000
_chemical_formula_sum 'Al1.87 Ge2.8 H2 Na2 O11.2'
_chemical_formula_weight 495.79
_chemical_name_common AlGe-NATROLITE
_chemical_name_systematic
; 
 ? 
;
_space_group_IT_number 122
_symmetry_cell_setting tetragonal
_symmetry_space_group_name_Hall 'I -4 2bw'
_symmetry_space_group_name_H-M 'I -4 2 d'
_atom_sites_solution_hydrogens 'Not refined'
_atom_sites_solution_primary direct
_atom_sites_solution_secondary difmap
_audit_creation_method SHELXL-97
_cell_angle_alpha 90.00
_cell_angle_beta 90.00
_cell_angle_gamma 90.00
_cell_formula_units_Z 4
_cell_length_a 13.3140(19)
_cell_length_b 13.3140(19)
_cell_length_c 6.8188(14)
_cell_measurement_reflns_used 2272
_cell_measurement_temperature 293(2)
_cell_measurement_theta_max 28.29
_cell_measurement_theta_min 2.16
_cell_volume 1208.7(3)
_computing_cell_refinement 'Bruker XSCANS'
_computing_data_collection 'Bruker XSCANS'
_computing_data_reduction 'Bruker SHELXTL'
_computing_molecular_graphics 'Bruker SHELXTL'
_computing_publication_material 'Bruker SHELXTL'
_computing_structure_refinement 'SHELXL-97 (Sheldrick, 1997)'
_computing_structure_solution 'SHELXS-97 (Sheldrick, 1990)'
_diffrn_ambient_temperature 293(2)
_diffrn_measured_fraction_theta_full 0.952
_diffrn_measured_fraction_theta_max 0.952
_diffrn_measurement_device_type 'Bruker P4'
_diffrn_measurement_method '\phi scans'
_diffrn_radiation_monochromator graphite
_diffrn_radiation_source 'fine-focus sealed tube'
_diffrn_radiation_type MoK\a
_diffrn_radiation_wavelength 0.71073
_diffrn_reflns_av_R_equivalents 0.0538
_diffrn_reflns_av_sigmaI/netI 0.0398
_diffrn_reflns_limit_h_max 17
_diffrn_reflns_limit_h_min -17
_diffrn_reflns_limit_k_max 6
_diffrn_reflns_limit_k_min -15
_diffrn_reflns_limit_l_max 8
_diffrn_reflns_limit_l_min -8
_diffrn_reflns_number 2272
_diffrn_reflns_theta_full 28.29
_diffrn_reflns_theta_max 28.29
_diffrn_reflns_theta_min 2.16
_exptl_absorpt_coefficient_mu 7.179
_exptl_absorpt_correction_type SADABS
_exptl_crystal_colour 'white tanslucent '
_exptl_crystal_density_diffrn 2.700
_exptl_crystal_density_method 'not measured'
_exptl_crystal_description octahedral
_exptl_crystal_F_000 927
_refine_diff_density_max 1.365
_refine_diff_density_min -1.357
_refine_diff_density_rms 0.228
_refine_ls_abs_structure_details 'Flack H D (1983), Acta Cryst. A39, 876-881'
_refine_ls_abs_structure_Flack 0.00(5)
_refine_ls_extinction_method none
_refine_ls_goodness_of_fit_ref 1.050
_refine_ls_hydrogen_treatment 'Not refined '
_refine_ls_matrix_type full
_refine_ls_number_parameters 47
_refine_ls_number_reflns 703
_refine_ls_number_restraints 0
_refine_ls_restrained_S_all 1.050
_refine_ls_R_factor_all 0.0496
_refine_ls_R_factor_gt 0.0463
_refine_ls_shift/su_max 0.001
_refine_ls_shift/su_mean 0.000
_refine_ls_structure_factor_coef Fsqd
_refine_ls_weighting_details 'calc w=1/[\s^2^(Fo^2^)+(0.0858P)^2^+0.0000P] where P=(Fo^2^+2Fc^2^)/3'
_refine_ls_weighting_scheme calc
_refine_ls_wR_factor_gt 0.1118
_refine_ls_wR_factor_ref 0.1132
_reflns_number_gt 654
_reflns_number_total 703
_reflns_threshold_expression >2sigma(I)
_cod_data_source_file a907933e.txt
_cod_data_source_block 9/07933E
_cod_depositor_comments
;
The following automatic conversions were performed:
'_symmetry_cell_setting' value 'Tetragonal' changed to 'tetragonal'
according to '/home/saulius/struct/CIF-dictionaries/cif_core.dic'
dictionary named 'cif_core.dic' version 2.4.1 from 2010-06-29.

Automatic conversion script
Id: cif_fix_enum 1527 2010-12-29 10:47:43Z saulius 
;
_cod_original_sg_symbol_H-M I-42d
_cod_original_formula_sum 'Al1.87 Ge2.80 Na2 O10.2H2O'
_cod_database_code 7203915

loop_
_symmetry_equiv_pos_as_xyz
'x, y, z'
'-x, -y, z'
'y, -x, -z'
'-y, x, -z'
'-x+1/2, y, -z+3/4'
'x+1/2, -y, -z+3/4'
'-y+1/2, -x, z+3/4'
'y+1/2, x, z+3/4'
'x+1/2, y+1/2, z+1/2'
'-x+1/2, -y+1/2, z+1/2'
'y+1/2, -x+1/2, -z+1/2'
'-y+1/2, x+1/2, -z+1/2'
'-x+1, y+1/2, -z+5/4'
'x+1, -y+1/2, -z+5/4'
'-y+1, -x+1/2, z+5/4'
'y+1, x+1/2, z+5/4'

loop_
_atom_site_label
_atom_site_type_symbol
_atom_site_fract_x
_atom_site_fract_y
_atom_site_fract_z
_atom_site_U_iso_or_equiv
_atom_site_adp_type
_atom_site_occupancy
_atom_site_symmetry_multiplicity
_atom_site_calc_flag
_atom_site_refinement_flags
_atom_site_disorder_assembly
_atom_site_disorder_group
Ge1 Ge 0.06039(6) 0.63226(6) 0.62779(13) 0.0114(3) Uani 0.560(5) 1 d P . .
Al1 Al 0.06039(6) 0.63226(6) 0.62779(13) 0.0114(3) Uani 0.373(3) 1 d P . .
Ge2 Ge 0.0000 0.0000 0.0000 0.0104(4) Uani 0.560(5) 4 d SP . .
Al2 Al 0.0000 0.0000 0.0000 0.0104(4) Uani 0.373(3) 4 d SP . .
Na1 Na 0.3072(3) 0.2500 0.1250 0.0271(10) Uani 1 2 d S . .
OW1 O 0.8653(5) 0.2500 0.1250 0.0363(17) Uani 1 2 d S . .
O1 O 0.6177(4) 0.2500 0.1250 0.0183(12) Uani 1 2 d S . .
O2 O 0.0910(3) 0.0603(4) 0.1383(7) 0.0276(11) Uani 1 1 d . . .
O3 O 0.0607(3) 0.1383(3) 0.5287(8) 0.0242(11) Uani 1 1 d . . .

loop_
_atom_site_aniso_label
_atom_site_aniso_U_11
_atom_site_aniso_U_22
_atom_site_aniso_U_33
_atom_site_aniso_U_23
_atom_site_aniso_U_13
_atom_site_aniso_U_12
Ge1 0.0092(4) 0.0074(4) 0.0175(4) 0.0011(3) -0.0007(4) -0.0002(3)
Al1 0.0092(4) 0.0074(4) 0.0175(4) 0.0011(3) -0.0007(4) -0.0002(3)
Ge2 0.0089(5) 0.0089(5) 0.0133(7) 0.000 0.000 0.000
Al2 0.0089(5) 0.0089(5) 0.0133(7) 0.000 0.000 0.000
Na1 0.0269(18) 0.0195(18) 0.0348(19) 0.0063(17) 0.000 0.000
OW1 0.030(3) 0.037(4) 0.042(4) 0.005(4) 0.000 0.000
O1 0.012(3) 0.014(3) 0.029(3) 0.001(3) 0.000 0.000
O2 0.028(2) 0.030(3) 0.025(2) 0.002(2) -0.007(2) -0.012(2)
O3 0.010(2) 0.023(2) 0.040(3) -0.010(2) 0.0072(18) -0.0002(17)

loop_
_atom_type_symbol
_atom_type_description
_atom_type_scat_dispersion_real
_atom_type_scat_dispersion_imag
_atom_type_scat_source
O O 0.0106 0.0060 'International Tables Vol C Tables 4.2.6.8 and 6.1.1.4'
H H 0.0000 0.0000 'International Tables Vol C Tables 4.2.6.8 and 6.1.1.4'
Na Na 0.0362 0.0249 'International Tables Vol C Tables 4.2.6.8 and 6.1.1.4'
Al Al 0.0645 0.0514 'International Tables Vol C Tables 4.2.6.8 and 6.1.1.4'
Ge Ge 0.1547 1.8001 'International Tables Vol C Tables 4.2.6.8 and 6.1.1.4'

loop_
_geom_angle_atom_site_label_1
_geom_angle_atom_site_label_2
_geom_angle_atom_site_label_3
_geom_angle
_geom_angle_site_symmetry_1
_geom_angle_site_symmetry_3
_geom_angle_publ_flag
O2 Ge1 O3 111.2(3) 16_454 13_455 ?
O2 Ge1 O1 106.07(16) 16_454 9_455 ?
O3 Ge1 O1 111.6(2) 13_455 9_455 ?
O2 Ge1 O3 112.7(2) 16_454 16_454 ?
O3 Ge1 O3 111.1(2) 13_455 16_454 ?
O1 Ge1 O3 103.75(19) 9_455 16_454 ?
O2 Ge1 Na1 126.23(18) 16_454 3_566 ?
O3 Ge1 Na1 122.52(18) 13_455 3_566 ?
O1 Ge1 Na1 54.79(14) 9_455 3_566 ?
O3 Ge1 Na1 49.15(16) 16_454 3_566 ?
O2 Ge2 O2 114.0(3) . 2 ?
O2 Ge2 O2 107.24(16) . 3 ?
O2 Ge2 O2 107.24(16) 2 3 ?
O2 Ge2 O2 107.24(16) . 4 ?
O2 Ge2 O2 107.24(16) 2 4 ?
O2 Ge2 O2 114.0(3) 3 4 ?
O3 Na1 O3 85.5(2) 10_554 5 ?
O3 Na1 OW1 115.62(15) 10_554 3_565 ?
O3 Na1 OW1 91.73(16) 5 3_565 ?
O3 Na1 OW1 91.73(16) 10_554 12_545 ?
O3 Na1 OW1 115.62(15) 5 12_545 ?
OW1 Na1 OW1 143.29(18) 3_565 12_545 ?
O3 Na1 O1 145.68(16) 10_554 12_545 ?
O3 Na1 O1 67.03(12) 5 12_545 ?
OW1 Na1 O1 86.50(13) 3_565 12_545 ?
OW1 Na1 O1 82.78(15) 12_545 12_545 ?
O3 Na1 O1 67.03(12) 10_554 3_565 ?
O3 Na1 O1 145.68(16) 5 3_565 ?
OW1 Na1 O1 82.78(15) 3_565 3_565 ?
OW1 Na1 O1 86.50(13) 12_545 3_565 ?
O1 Na1 O1 145.50(15) 12_545 3_565 ?
O3 Na1 Ge1 33.42(10) 10_554 15_553 ?
O3 Na1 Ge1 117.23(16) 5 15_553 ?
OW1 Na1 Ge1 102.29(12) 3_565 15_553 ?
OW1 Na1 Ge1 87.07(13) 12_545 15_553 ?
O1 Na1 Ge1 169.80(9) 12_545 15_553 ?
O1 Na1 Ge1 33.70(5) 3_565 15_553 ?
O3 Na1 Al1 33.42(10) 10_554 15_553 ?
O3 Na1 Al1 117.23(16) 5 15_553 ?
OW1 Na1 Al1 102.29(12) 3_565 15_553 ?
OW1 Na1 Al1 87.07(13) 12_545 15_553 ?
O1 Na1 Al1 169.80(9) 12_545 15_553 ?
O1 Na1 Al1 33.70(5) 3_565 15_553 ?
Ge1 Na1 Al1 0.00(3) 15_553 15_553 ?
O3 Na1 Al1 117.23(16) 10_554 4_656 ?
O3 Na1 Al1 33.42(10) 5 4_656 ?
OW1 Na1 Al1 87.07(13) 3_565 4_656 ?
OW1 Na1 Al1 102.29(12) 12_545 4_656 ?
O1 Na1 Al1 33.70(5) 12_545 4_656 ?
O1 Na1 Al1 169.80(9) 3_565 4_656 ?
Ge1 Na1 Al1 150.25(13) 15_553 4_656 ?
Al1 Na1 Al1 150.25(13) 15_553 4_656 ?
O3 Na1 Ge1 117.23(16) 10_554 4_656 ?
O3 Na1 Ge1 33.42(10) 5 4_656 ?
OW1 Na1 Ge1 87.07(13) 3_565 4_656 ?
OW1 Na1 Ge1 102.29(12) 12_545 4_656 ?
O1 Na1 Ge1 33.70(5) 12_545 4_656 ?
O1 Na1 Ge1 169.80(9) 3_565 4_656 ?
Ge1 Na1 Ge1 150.25(13) 15_553 4_656 ?
Al1 Na1 Ge1 150.25(13) 15_553 4_656 ?
Al1 Na1 Ge1 0.000(16) 4_656 4_656 ?
O3 Na1 Na1 92.83(13) 10_554 10_554 ?
O3 Na1 Na1 123.34(14) 5 10_554 ?
OW1 Na1 Na1 39.44(13) 3_565 10_554 ?
OW1 Na1 Na1 121.03(14) 12_545 10_554 ?
O1 Na1 Na1 119.04(13) 12_545 10_554 ?
O1 Na1 Na1 43.34(9) 3_565 10_554 ?
Ge1 Na1 Na1 67.33(2) 15_553 10_554 ?
Al1 Na1 Na1 67.33(2) 15_553 10_554 ?
Al1 Na1 Na1 126.50(2) 4_656 10_554 ?
Ge1 Na1 Na1 126.50(2) 4_656 10_554 ?
O3 Na1 Na1 123.34(14) 10_554 10 ?
O3 Na1 Na1 92.83(13) 5 10 ?
OW1 Na1 Na1 121.03(14) 3_565 10 ?
OW1 Na1 Na1 39.44(13) 12_545 10 ?
O1 Na1 Na1 43.34(9) 12_545 10 ?
O1 Na1 Na1 119.04(13) 3_565 10 ?
Ge1 Na1 Na1 126.50(2) 15_553 10 ?
Al1 Na1 Na1 126.50(2) 15_553 10 ?
Al1 Na1 Na1 67.33(2) 4_656 10 ?
Ge1 Na1 Na1 67.33(2) 4_656 10 ?
Na1 Na1 Na1 131.9(2) 10_554 10 ?
Na1 OW1 Na1 101.1(3) 4_655 11 ?
Al1 O1 Ge1 0.00(7) 9_544 9_544 ?
Al1 O1 Al1 128.1(3) 9_544 6_565 ?
Ge1 O1 Al1 128.1(3) 9_544 6_565 ?
Al1 O1 Ge1 128.1(3) 9_544 6_565 ?
Ge1 O1 Ge1 128.1(3) 9_544 6_565 ?
Al1 O1 Ge1 0.00(7) 6_565 6_565 ?
Al1 O1 Na1 91.51(11) 9_544 11 ?
Ge1 O1 Na1 91.51(11) 9_544 11 ?
Al1 O1 Na1 125.04(11) 6_565 11 ?
Ge1 O1 Na1 125.04(11) 6_565 11 ?
Al1 O1 Na1 125.04(11) 9_544 4_655 ?
Ge1 O1 Na1 125.04(11) 9_544 4_655 ?
Al1 O1 Na1 91.51(11) 6_565 4_655 ?
Ge1 O1 Na1 91.51(11) 6_565 4_655 ?
Na1 O1 Na1 93.32(17) 11 4_655 ?
Al1 O2 Ge1 0.000(18) 8_454 8_454 ?
Al1 O2 Ge2 137.7(3) 8_454 . ?
Ge1 O2 Ge2 137.7(3) 8_454 . ?
Al1 O3 Ge1 0.00(5) 13_445 13_445 ?
Al1 O3 Al1 134.2(3) 13_445 8_454 ?
Ge1 O3 Al1 134.2(3) 13_445 8_454 ?
Al1 O3 Ge1 134.2(3) 13_445 8_454 ?
Ge1 O3 Ge1 134.2(3) 13_445 8_454 ?
Al1 O3 Ge1 0.00(6) 8_454 8_454 ?
Al1 O3 Na1 127.6(2) 13_445 10 ?
Ge1 O3 Na1 127.6(2) 13_445 10 ?
Al1 O3 Na1 97.43(19) 8_454 10 ?
Ge1 O3 Na1 97.43(19) 8_454 10 ?

loop_
_geom_bond_atom_site_label_1
_geom_bond_atom_site_label_2
_geom_bond_distance
_geom_bond_site_symmetry_2
_geom_bond_publ_flag
Ge1 O2 1.723(5) 16_454 ?
Ge1 O3 1.735(4) 13_455 ?
Ge1 O1 1.743(2) 9_455 ?
Ge1 O3 1.745(4) 16_454 ?
Ge1 Na1 3.1408(13) 3_566 ?
Ge2 O2 1.732(4) . ?
Ge2 O2 1.732(4) 2 ?
Ge2 O2 1.732(4) 3 ?
Ge2 O2 1.732(4) 4 ?
Na1 O3 2.396(5) 10_554 ?
Na1 O3 2.396(5) 5 ?
Na1 OW1 2.417(5) 3_565 ?
Na1 OW1 2.417(5) 12_545 ?
Na1 O1 2.567(4) 12_545 ?
Na1 O1 2.567(4) 3_565 ?
Na1 Ge1 3.1408(13) 15_553 ?
Na1 Al1 3.1408(13) 15_553 ?
Na1 Al1 3.1408(13) 4_656 ?
Na1 Ge1 3.1408(13) 4_656 ?
Na1 Na1 3.734(3) 10_554 ?
Na1 Na1 3.734(3) 10 ?
OW1 Na1 2.417(5) 4_655 ?
OW1 Na1 2.417(5) 11 ?
O1 Al1 1.743(2) 9_544 ?
O1 Ge1 1.743(2) 9_544 ?
O1 Al1 1.743(2) 6_565 ?
O1 Ge1 1.743(2) 6_565 ?
O1 Na1 2.567(4) 11 ?
O1 Na1 2.567(4) 4_655 ?
O2 Al1 1.723(5) 8_454 ?
O2 Ge1 1.723(5) 8_454 ?
O3 Al1 1.735(4) 13_445 ?
O3 Ge1 1.735(4) 13_445 ?
O3 Al1 1.745(4) 8_454 ?
O3 Ge1 1.745(4) 8_454 ?
O3 Na1 2.396(5) 10 ?
